data_7014252
loop_
_publ_author_name
'Zampese, Jennifer A.'
'Keene, F. Richard'
'Steel, Peter J.'

_publ_section_title
;
 Diastereoisomeric dinuclear ruthenium complexes of
 2,5-di(2-pyridyl)thiazolo[5,4-d]thiazole.
;
_journal_issue 24
_journal_name_full 'Dalton transactions (Cambridge, England : 2003)'
_journal_page_first 4124
_journal_page_last 4129
_journal_paper_doi 10.1039/b412344a
_journal_year 2004
_chemical_formula_moiety 'C54 H40 N12 Ru2 S2, 2(C2 H3 N), 4(F6 P)'
_chemical_formula_sum 'C58 H46 F24 N14 P4 Ru2 S2'
_chemical_formula_weight 1785.23
_chemical_name_common 'Complex 7meso'
_chemical_name_systematic
;
?
;
_space_group_IT_number 15
_symmetry_cell_setting monoclinic
_symmetry_space_group_name_Hall '-C 2yc'
_symmetry_space_group_name_H-M 'C 1 2/c 1'
_atom_sites_solution_hydrogens geom
_atom_sites_solution_primary direct
_atom_sites_solution_secondary difmap
_audit_creation_method SHELXL-97
_cell_angle_alpha 90.00
_cell_angle_beta 101.414(3)
_cell_angle_gamma 90.00
_cell_formula_units_Z 4
_cell_length_a 16.237(4)
_cell_length_b 20.003(5)
_cell_length_c 21.200(5)
_cell_measurement_reflns_used 7656
_cell_measurement_temperature 163(2)
_cell_measurement_theta_max 26.40
_cell_measurement_theta_min 2.56
_cell_volume 6749(3)
_computing_cell_refinement 'Bruker SMART'
_computing_data_collection 'Bruker SMART'
_computing_data_reduction 'Bruker SAINT'
_computing_molecular_graphics 'Bruker SHELXTL'
_computing_publication_material 'Bruker SHELXTL'
_computing_structure_refinement 'SHELXL-97 (Sheldrick, 1997)'
_computing_structure_solution 'SHELXS-97 (Sheldrick, 1990)'
_diffrn_ambient_temperature 163(2)
_diffrn_measured_fraction_theta_full 0.990
_diffrn_measured_fraction_theta_max 0.990
_diffrn_measurement_device_type 'CCD area detector'
_diffrn_measurement_method 'phi and omega scans'
_diffrn_radiation_monochromator graphite
_diffrn_radiation_source 'fine-focus sealed tube'
_diffrn_radiation_type MoK\a
_diffrn_radiation_wavelength 0.71073
_diffrn_reflns_av_R_equivalents 0.0531
_diffrn_reflns_av_sigmaI/netI 0.0404
_diffrn_reflns_limit_h_max 20
_diffrn_reflns_limit_h_min -20
_diffrn_reflns_limit_k_max 24
_diffrn_reflns_limit_k_min -24
_diffrn_reflns_limit_l_max 26
_diffrn_reflns_limit_l_min -14
_diffrn_reflns_number 41113
_diffrn_reflns_theta_full 26.42
_diffrn_reflns_theta_max 26.42
_diffrn_reflns_theta_min 1.64
_exptl_absorpt_coefficient_mu 0.722
_exptl_absorpt_correction_T_max 0.9648
_exptl_absorpt_correction_T_min 0.7464
_exptl_absorpt_correction_type multi-scan
_exptl_absorpt_process_details SADABS
_exptl_crystal_colour red
_exptl_crystal_density_diffrn 1.757
_exptl_crystal_density_method 'not measured'
_exptl_crystal_description block
_exptl_crystal_F_000 3552
_exptl_crystal_size_max 0.43
_exptl_crystal_size_mid 0.11
_exptl_crystal_size_min 0.05
_refine_diff_density_max 0.602
_refine_diff_density_min -0.457
_refine_diff_density_rms 0.066
_refine_ls_extinction_method none
_refine_ls_goodness_of_fit_ref 1.024
_refine_ls_hydrogen_treatment mixed
_refine_ls_matrix_type full
_refine_ls_number_parameters 507
_refine_ls_number_reflns 6870
_refine_ls_number_restraints 0
_refine_ls_restrained_S_all 1.024
_refine_ls_R_factor_all 0.0480
_refine_ls_R_factor_gt 0.0299
_refine_ls_shift/su_max 0.081
_refine_ls_shift/su_mean 0.000
_refine_ls_structure_factor_coef Fsqd
_refine_ls_weighting_details 'calc w=1/[\s^2^(Fo^2^)+(0.0380P)^2^+0.0000P] where P=(Fo^2^+2Fc^2^)/3'
_refine_ls_weighting_scheme calc
_refine_ls_wR_factor_gt 0.0657
_refine_ls_wR_factor_ref 0.0703
_reflns_number_gt 5297
_reflns_number_total 6870
_reflns_threshold_expression >2sigma(I)
_cod_data_source_file b412344a.txt
_cod_data_source_block 3jz2a
_cod_original_sg_symbol_H-M C2/c
_cod_database_code 7014252

loop_
_symmetry_equiv_pos_as_xyz
'x, y, z'
'-x, y, -z+1/2'
'x+1/2, y+1/2, z'
'-x+1/2, y+1/2, -z+1/2'
'-x, -y, -z'
'x, -y, z-1/2'
'-x+1/2, -y+1/2, -z'
'x+1/2, -y+1/2, z-1/2'

loop_
_atom_site_label
_atom_site_type_symbol
_atom_site_fract_x
_atom_site_fract_y
_atom_site_fract_z
_atom_site_U_iso_or_equiv
_atom_site_adp_type
_atom_site_occupancy
_atom_site_symmetry_multiplicity
_atom_site_calc_flag
_atom_site_refinement_flags
_atom_site_disorder_assembly
_atom_site_disorder_group
Ru1 Ru 0.792787(11) 0.018701(9) 0.550427(9) 0.01864(6) Uani 1 1 d . . .
S1 S 0.97115(4) -0.08435(3) 0.44337(3) 0.02285(14) Uani 1 1 d . . .
C2 C 0.88743(14) -0.06383(12) 0.47949(11) 0.0205(5) Uani 1 1 d . . .
N3 N 0.89751(11) -0.00949(10) 0.51660(9) 0.0192(4) Uani 1 1 d . . .
C4 C 0.97597(14) 0.01658(12) 0.51826(11) 0.0194(5) Uani 1 1 d . . .
N1' N 0.75835(11) -0.07484(9) 0.51172(9) 0.0198(4) Uani 1 1 d . . .
C2' C 0.81035(14) -0.10179(12) 0.47499(11) 0.0204(5) Uani 1 1 d . . .
C3' C 0.79119(15) -0.16042(13) 0.44059(12) 0.0256(6) Uani 1 1 d . . .
H3'A H 0.8283 -0.1777 0.4151 0.031 Uiso 1 1 calc R . .
C4' C 0.71765(15) -0.19346(13) 0.44381(12) 0.0263(6) Uani 1 1 d . . .
H4'A H 0.7026 -0.2332 0.4198 0.032 Uiso 1 1 calc R . .
C5' C 0.66616(15) -0.16765(13) 0.48259(12) 0.0262(6) Uani 1 1 d . . .
H5'A H 0.6159 -0.1902 0.4864 0.031 Uiso 1 1 calc R . .
C6' C 0.68821(14) -0.10920(12) 0.51555(12) 0.0238(5) Uani 1 1 d . . .
H6'A H 0.6524 -0.0923 0.5422 0.029 Uiso 1 1 calc R . .
N11 N 0.67717(12) 0.04021(10) 0.57079(10) 0.0211(4) Uani 1 1 d . . .
C12 C 0.61846(15) 0.06354(12) 0.52074(12) 0.0243(5) Uani 1 1 d . . .
C13 C 0.53800(16) 0.07997(14) 0.52803(14) 0.0340(6) Uani 1 1 d . . .
H13A H 0.4985 0.0972 0.4927 0.041 Uiso 1 1 calc R . .
C14 C 0.51557(17) 0.07122(14) 0.58703(15) 0.0370(7) Uani 1 1 d . . .
H14A H 0.4605 0.0821 0.5926 0.044 Uiso 1 1 calc R . .
C15 C 0.57391(16) 0.04670(14) 0.63742(13) 0.0324(6) Uani 1 1 d . . .
H15A H 0.5595 0.0396 0.6782 0.039 Uiso 1 1 calc R . .
C16 C 0.65407(16) 0.03239(13) 0.62814(13) 0.0285(6) Uani 1 1 d . . .
H16A H 0.6945 0.0164 0.6636 0.034 Uiso 1 1 calc R . .
N21 N 0.73086(12) 0.05590(10) 0.46292(10) 0.0227(5) Uani 1 1 d . . .
C22 C 0.64785(15) 0.06992(12) 0.45936(12) 0.0235(5) Uani 1 1 d . . .
C23 C 0.59682(16) 0.08865(13) 0.40162(13) 0.0317(6) Uani 1 1 d . . .
H23A H 0.5389 0.0976 0.3998 0.038 Uiso 1 1 calc R . .
C24 C 0.62991(17) 0.09427(14) 0.34705(13) 0.0350(7) Uani 1 1 d . . .
H24A H 0.5951 0.1056 0.3070 0.042 Uiso 1 1 calc R . .
C25 C 0.71469(18) 0.08320(14) 0.35163(14) 0.0367(7) Uani 1 1 d . . .
H25A H 0.7396 0.0889 0.3150 0.044 Uiso 1 1 calc R . .
C26 C 0.76285(17) 0.06396(14) 0.40931(13) 0.0319(6) Uani 1 1 d . . .
H26A H 0.8211 0.0560 0.4117 0.038 Uiso 1 1 calc R . .
N31 N 0.83708(12) 0.10869(10) 0.58992(10) 0.0241(5) Uani 1 1 d . . .
C32 C 0.86616(15) 0.10873(14) 0.65477(13) 0.0303(6) Uani 1 1 d . . .
C33 C 0.89393(19) 0.16715(16) 0.68722(15) 0.0443(8) Uani 1 1 d . . .
H33A H 0.9126 0.1666 0.7326 0.053 Uiso 1 1 calc R . .
C34 C 0.8944(2) 0.22579(16) 0.65372(18) 0.0545(9) Uani 1 1 d . . .
H34A H 0.9134 0.2661 0.6756 0.065 Uiso 1 1 calc R . .
C35 C 0.8671(2) 0.22556(15) 0.58806(18) 0.0503(8) Uani 1 1 d . . .
H35A H 0.8680 0.2655 0.5639 0.060 Uiso 1 1 calc R . .
C36 C 0.83813(17) 0.16650(13) 0.55751(15) 0.0355(7) Uani 1 1 d . . .
H36A H 0.8184 0.1667 0.5122 0.043 Uiso 1 1 calc R . .
N41 N 0.84456(12) -0.00931(11) 0.64323(10) 0.0237(5) Uani 1 1 d . . .
C42 C 0.86874(15) 0.04234(14) 0.68516(12) 0.0277(6) Uani 1 1 d . . .
C43 C 0.89520(17) 0.03045(16) 0.75054(13) 0.0403(7) Uani 1 1 d . . .
H43A H 0.9106 0.0667 0.7794 0.048 Uiso 1 1 calc R . .
C44 C 0.89904(19) -0.03379(18) 0.77335(15) 0.0468(8) Uani 1 1 d . . .
H44A H 0.9167 -0.0423 0.8181 0.056 Uiso 1 1 calc R . .
C45 C 0.87702(18) -0.08594(16) 0.73083(14) 0.0412(7) Uani 1 1 d . . .
H45A H 0.8805 -0.1309 0.7457 0.049 Uiso 1 1 calc R . .
C46 C 0.84984(16) -0.07184(14) 0.66649(13) 0.0319(6) Uani 1 1 d . . .
H46A H 0.8342 -0.1079 0.6374 0.038 Uiso 1 1 calc R . .
P1 P 1.13287(5) 0.31088(4) 0.67178(4) 0.03193(17) Uani 1 1 d . . .
F11 F 1.21167(10) 0.29918(9) 0.63827(8) 0.0443(4) Uani 1 1 d . . .
F12 F 1.07348(11) 0.31743(11) 0.60243(8) 0.0587(5) Uani 1 1 d . . .
F13 F 1.05395(10) 0.32287(10) 0.70466(8) 0.0505(5) Uani 1 1 d . . .
F14 F 1.15008(14) 0.38928(9) 0.67289(11) 0.0716(6) Uani 1 1 d . . .
F15 F 1.19201(11) 0.30440(11) 0.74059(8) 0.0607(5) Uani 1 1 d . . .
F16 F 1.11590(13) 0.23234(9) 0.67063(9) 0.0566(5) Uani 1 1 d . . .
P2 P 0.97489(5) 0.20060(4) 0.39740(4) 0.0423(2) Uani 1 1 d . . .
F21 F 0.96373(15) 0.12220(10) 0.40840(10) 0.0823(7) Uani 1 1 d . A .
F22 F 0.98938(16) 0.27749(10) 0.38529(10) 0.0799(7) Uani 1 1 d . A .
F23 F 0.9976(3) 0.18361(13) 0.32883(12) 0.0777(12) Uani 0.857(6) 1 d P A 1
F24 F 1.07129(15) 0.19138(13) 0.42860(18) 0.0797(12) Uani 0.857(6) 1 d P A 1
F25 F 0.9544(4) 0.21454(19) 0.46396(18) 0.133(2) Uani 0.857(6) 1 d P A 1
F26 F 0.88094(17) 0.20364(18) 0.3608(2) 0.1070(17) Uani 0.857(6) 1 d P A 1
F23' F 1.0565(17) 0.2015(14) 0.3824(15) 0.123(9) Uiso 0.143(6) 1 d P A 2
F24' F 1.0093(9) 0.2142(8) 0.4700(8) 0.049(5) Uiso 0.143(6) 1 d P A 2
F25' F 0.8857(16) 0.2372(14) 0.4098(14) 0.121(9) Uiso 0.143(6) 1 d P A 2
F26' F 0.9381(11) 0.1966(7) 0.3310(7) 0.053(5) Uiso 0.143(6) 1 d P A 2
N51 N 0.7883(12) 0.4185(6) 0.2049(6) 0.129(7) Uani 0.390(9) 1 d P B 1
C51 C 0.8180(16) 0.3695(8) 0.2202(6) 0.087(5) Uani 0.390(9) 1 d P B 1
C52 C 0.8627(3) 0.3045(2) 0.2357(2) 0.094(2) Uani 0.390(9) 1 d P B 1
H52A H 0.8243 0.2718 0.2487 0.140 Uiso 0.390(9) 1 calc PR B 1
H52B H 0.9111 0.3110 0.2710 0.140 Uiso 0.390(9) 1 calc PR B 1
H52C H 0.8821 0.2880 0.1976 0.140 Uiso 0.390(9) 1 calc PR B 1
N51' N 0.8764(6) 0.4203(3) 0.1901(3) 0.101(3) Uani 0.610(9) 1 d P B 2
C51' C 0.8707(6) 0.3690(4) 0.2093(4) 0.062(2) Uani 0.610(9) 1 d P B 2
C52' C 0.8627(3) 0.3045(2) 0.2357(2) 0.094(2) Uani 0.61 1 d P B 2
H52D H 0.8050 0.2883 0.2214 0.140 Uiso 0.610(9) 1 calc PR B 2
H52E H 0.8758 0.3071 0.2828 0.140 Uiso 0.610(9) 1 calc PR B 2
H52F H 0.9018 0.2736 0.2210 0.140 Uiso 0.610(9) 1 calc PR B 2

loop_
_atom_site_aniso_label
_atom_site_aniso_U_11
_atom_site_aniso_U_22
_atom_site_aniso_U_33
_atom_site_aniso_U_23
_atom_site_aniso_U_13
_atom_site_aniso_U_12
Ru1 0.01704(10) 0.01894(10) 0.02039(11) -0.00100(9) 0.00476(7) -0.00025(8)
S1 0.0203(3) 0.0237(3) 0.0258(3) -0.0053(3) 0.0078(2) -0.0021(2)
C2 0.0179(11) 0.0227(13) 0.0213(13) 0.0006(10) 0.0050(10) 0.0012(10)
N3 0.0177(9) 0.0194(11) 0.0205(10) 0.0000(9) 0.0043(8) -0.0008(8)
C4 0.0189(11) 0.0201(12) 0.0198(12) 0.0005(10) 0.0054(9) -0.0018(10)
N1' 0.0182(10) 0.0199(10) 0.0212(11) 0.0001(9) 0.0035(8) 0.0002(8)
C2' 0.0176(11) 0.0232(13) 0.0204(13) 0.0014(10) 0.0038(10) 0.0011(10)
C3' 0.0238(13) 0.0279(14) 0.0259(14) -0.0056(11) 0.0071(10) -0.0009(11)
C4' 0.0288(14) 0.0245(13) 0.0253(14) -0.0037(11) 0.0046(11) -0.0024(11)
C5' 0.0212(12) 0.0282(14) 0.0291(14) 0.0018(12) 0.0049(11) -0.0045(11)
C6' 0.0180(12) 0.0262(13) 0.0288(14) 0.0001(11) 0.0082(10) -0.0014(10)
N11 0.0224(10) 0.0172(10) 0.0246(11) -0.0026(9) 0.0071(8) -0.0015(8)
C12 0.0217(12) 0.0189(12) 0.0320(15) -0.0021(11) 0.0047(11) 0.0012(10)
C13 0.0258(14) 0.0392(17) 0.0373(17) 0.0036(13) 0.0068(12) 0.0090(12)
C14 0.0254(14) 0.0408(17) 0.0483(19) -0.0031(14) 0.0157(13) 0.0062(13)
C15 0.0305(14) 0.0353(15) 0.0356(16) -0.0047(13) 0.0169(12) -0.0018(12)
C16 0.0263(13) 0.0311(15) 0.0295(14) -0.0013(12) 0.0087(11) -0.0015(11)
N21 0.0226(10) 0.0211(11) 0.0249(12) 0.0015(9) 0.0061(9) 0.0009(9)
C22 0.0260(13) 0.0177(12) 0.0268(14) 0.0015(11) 0.0049(10) -0.0009(10)
C23 0.0254(13) 0.0284(15) 0.0399(17) 0.0033(13) 0.0029(12) 0.0047(11)
C24 0.0383(16) 0.0387(17) 0.0267(15) 0.0086(13) 0.0032(12) 0.0063(13)
C25 0.0419(17) 0.0408(17) 0.0291(16) 0.0112(13) 0.0115(13) 0.0063(13)
C26 0.0306(14) 0.0349(16) 0.0333(16) 0.0071(13) 0.0139(12) 0.0039(12)
N31 0.0215(10) 0.0220(11) 0.0302(12) -0.0055(10) 0.0081(9) -0.0015(9)
C32 0.0242(13) 0.0359(16) 0.0315(15) -0.0117(13) 0.0076(11) -0.0032(12)
C33 0.0480(18) 0.0445(19) 0.0395(18) -0.0194(15) 0.0068(14) -0.0055(15)
C34 0.064(2) 0.0324(18) 0.067(3) -0.0229(18) 0.0114(18) -0.0121(16)
C35 0.060(2) 0.0232(16) 0.070(2) -0.0051(16) 0.0186(18) -0.0075(15)
C36 0.0387(16) 0.0274(15) 0.0408(17) -0.0024(13) 0.0092(13) -0.0017(13)
N41 0.0203(10) 0.0282(12) 0.0231(11) -0.0020(9) 0.0057(8) 0.0009(9)
C42 0.0204(12) 0.0384(15) 0.0251(14) -0.0051(12) 0.0060(10) -0.0014(11)
C43 0.0358(16) 0.058(2) 0.0266(15) -0.0097(15) 0.0056(12) -0.0029(14)
C44 0.0409(17) 0.072(3) 0.0262(16) 0.0102(16) 0.0034(13) 0.0019(16)
C45 0.0383(16) 0.0482(19) 0.0367(18) 0.0167(15) 0.0064(13) 0.0062(14)
C46 0.0303(14) 0.0332(15) 0.0323(16) 0.0044(13) 0.0065(12) 0.0029(12)
P1 0.0345(4) 0.0342(4) 0.0296(4) -0.0039(3) 0.0123(3) 0.0026(3)
F11 0.0394(9) 0.0503(11) 0.0484(11) -0.0038(8) 0.0216(8) 0.0056(8)
F12 0.0454(10) 0.0988(16) 0.0326(10) 0.0080(10) 0.0095(8) 0.0155(10)
F13 0.0396(10) 0.0739(13) 0.0436(11) -0.0112(9) 0.0218(8) 0.0024(9)
F14 0.0852(15) 0.0338(10) 0.1090(18) -0.0110(11) 0.0509(14) -0.0001(10)
F15 0.0521(11) 0.0904(16) 0.0368(11) -0.0148(10) 0.0024(9) 0.0100(11)
F16 0.0834(14) 0.0377(10) 0.0572(12) -0.0048(9) 0.0343(10) -0.0103(10)
P2 0.0461(5) 0.0404(5) 0.0369(5) 0.0051(4) -0.0005(4) -0.0084(4)
F21 0.1065(18) 0.0548(13) 0.0672(15) 0.0213(11) -0.0272(12) -0.0401(13)
F22 0.1227(19) 0.0354(11) 0.0673(15) 0.0052(10) -0.0162(13) -0.0046(12)
F23 0.118(3) 0.0679(18) 0.0527(18) -0.0067(13) 0.0310(17) -0.0034(18)
F24 0.0531(16) 0.0557(17) 0.110(3) 0.0245(16) -0.0334(16) -0.0125(12)
F25 0.222(6) 0.122(3) 0.081(3) 0.026(2) 0.096(3) 0.071(3)
F26 0.0439(16) 0.107(3) 0.157(4) 0.046(3) -0.0124(19) -0.0070(16)
N51 0.24(2) 0.074(8) 0.065(8) -0.004(6) 0.003(9) 0.050(10)
C51 0.153(17) 0.065(10) 0.031(7) -0.015(6) -0.011(9) 0.006(11)
C52 0.117(4) 0.071(3) 0.076(3) 0.017(3) -0.023(3) -0.014(3)
N51' 0.178(8) 0.054(4) 0.087(5) -0.006(4) 0.070(5) -0.014(5)
C51' 0.086(6) 0.055(5) 0.048(4) -0.009(3) 0.022(4) -0.020(4)
C52' 0.117(4) 0.071(3) 0.076(3) 0.017(3) -0.023(3) -0.014(3)

loop_
_atom_type_symbol
_atom_type_description
_atom_type_scat_dispersion_real
_atom_type_scat_dispersion_imag
_atom_type_scat_source
C C 0.0033 0.0016 'International Tables Vol C Tables 4.2.6.8 and 6.1.1.4'
H H 0.0000 0.0000 'International Tables Vol C Tables 4.2.6.8 and 6.1.1.4'
N N 0.0061 0.0033 'International Tables Vol C Tables 4.2.6.8 and 6.1.1.4'
F F 0.0171 0.0103 'International Tables Vol C Tables 4.2.6.8 and 6.1.1.4'
P P 0.1023 0.0942 'International Tables Vol C Tables 4.2.6.8 and 6.1.1.4'
S S 0.1246 0.1234 'International Tables Vol C Tables 4.2.6.8 and 6.1.1.4'
Ru Ru -1.2594 0.8363 'International Tables Vol C Tables 4.2.6.8 and 6.1.1.4'

loop_
_geom_angle_atom_site_label_1
_geom_angle_atom_site_label_2
_geom_angle_atom_site_label_3
_geom_angle
_geom_angle_site_symmetry_1
_geom_angle_site_symmetry_3
_geom_angle_publ_flag
N3 Ru1 N11 170.70(8) . . ?
N3 Ru1 N31 97.81(8) . . ?
N11 Ru1 N31 89.52(8) . . ?
N3 Ru1 N41 92.83(8) . . ?
N11 Ru1 N41 94.22(8) . . ?
N31 Ru1 N41 78.77(8) . . ?
N3 Ru1 N21 94.30(8) . . ?
N11 Ru1 N21 79.08(8) . . ?
N31 Ru1 N21 96.85(8) . . ?
N41 Ru1 N21 172.09(8) . . ?
N3 Ru1 N1' 77.93(7) . . ?
N11 Ru1 N1' 94.94(7) . . ?
N31 Ru1 N1' 175.23(7) . . ?
N41 Ru1 N1' 99.18(8) . . ?
N21 Ru1 N1' 85.67(8) . . ?
C4 S1 C2 88.06(11) 5_756 . ?
N3 C2 C2' 118.0(2) . . ?
N3 C2 S1 115.96(17) . . ?
C2' C2 S1 126.00(18) . . ?
C2 N3 C4 109.29(19) . . ?
C2 N3 Ru1 114.66(15) . . ?
C4 N3 Ru1 135.82(16) . . ?
N3 C4 C4 115.5(3) . 5_756 ?
N3 C4 S1 133.34(18) . 5_756 ?
C4 C4 S1 111.2(2) 5_756 5_756 ?
C6' N1' C2' 117.3(2) . . ?
C6' N1' Ru1 126.97(16) . . ?
C2' N1' Ru1 115.61(15) . . ?
N1' C2' C3' 122.3(2) . . ?
N1' C2' C2 112.2(2) . . ?
C3' C2' C2 125.4(2) . . ?
C4' C3' C2' 119.1(2) . . ?
C4' C3' H3'A 120.4 . . ?
C2' C3' H3'A 120.4 . . ?
C3' C4' C5' 118.8(2) . . ?
C3' C4' H4'A 120.6 . . ?
C5' C4' H4'A 120.6 . . ?
C6' C5' C4' 119.5(2) . . ?
C6' C5' H5'A 120.2 . . ?
C4' C5' H5'A 120.2 . . ?
N1' C6' C5' 122.9(2) . . ?
N1' C6' H6'A 118.6 . . ?
C5' C6' H6'A 118.6 . . ?
C16 N11 C12 117.7(2) . . ?
C16 N11 Ru1 126.39(17) . . ?
C12 N11 Ru1 115.87(16) . . ?
N11 C12 C13 121.7(2) . . ?
N11 C12 C22 114.7(2) . . ?
C13 C12 C22 123.6(2) . . ?
C14 C13 C12 119.6(3) . . ?
C14 C13 H13A 120.2 . . ?
C12 C13 H13A 120.2 . . ?
C15 C14 C13 119.1(2) . . ?
C15 C14 H14A 120.5 . . ?
C13 C14 H14A 120.5 . . ?
C14 C15 C16 119.2(3) . . ?
C14 C15 H15A 120.4 . . ?
C16 C15 H15A 120.4 . . ?
N11 C16 C15 122.7(2) . . ?
N11 C16 H16A 118.6 . . ?
C15 C16 H16A 118.6 . . ?
C26 N21 C22 118.0(2) . . ?
C26 N21 Ru1 126.81(17) . . ?
C22 N21 Ru1 115.07(16) . . ?
N21 C22 C23 121.0(2) . . ?
N21 C22 C12 114.9(2) . . ?
C23 C22 C12 124.1(2) . . ?
C24 C23 C22 120.0(2) . . ?
C24 C23 H23A 120.0 . . ?
C22 C23 H23A 120.0 . . ?
C23 C24 C25 118.6(3) . . ?
C23 C24 H24A 120.7 . . ?
C25 C24 H24A 120.7 . . ?
C26 C25 C24 119.6(3) . . ?
C26 C25 H25A 120.2 . . ?
C24 C25 H25A 120.2 . . ?
N21 C26 C25 122.6(2) . . ?
N21 C26 H26A 118.7 . . ?
C25 C26 H26A 118.7 . . ?
C36 N31 C32 118.5(2) . . ?
C36 N31 Ru1 125.67(18) . . ?
C32 N31 Ru1 115.80(17) . . ?
N31 C32 C33 121.0(3) . . ?
N31 C32 C42 114.5(2) . . ?
C33 C32 C42 124.4(3) . . ?
C34 C33 C32 119.9(3) . . ?
C34 C33 H33A 120.0 . . ?
C32 C33 H33A 120.0 . . ?
C33 C34 C35 119.2(3) . . ?
C33 C34 H34A 120.4 . . ?
C35 C34 H34A 120.4 . . ?
C34 C35 C36 119.2(3) . . ?
C34 C35 H35A 120.4 . . ?
C36 C35 H35A 120.4 . . ?
N31 C36 C35 122.1(3) . . ?
N31 C36 H36A 118.9 . . ?
C35 C36 H36A 118.9 . . ?
C46 N41 C42 118.4(2) . . ?
C46 N41 Ru1 126.13(18) . . ?
C42 N41 Ru1 115.19(17) . . ?
N41 C42 C43 120.8(3) . . ?
N41 C42 C32 114.6(2) . . ?
C43 C42 C32 124.6(3) . . ?
C44 C43 C42 119.8(3) . . ?
C44 C43 H43A 120.1 . . ?
C42 C43 H43A 120.1 . . ?
C43 C44 C45 119.4(3) . . ?
C43 C44 H44A 120.3 . . ?
C45 C44 H44A 120.3 . . ?
C46 C45 C44 118.9(3) . . ?
C46 C45 H45A 120.5 . . ?
C44 C45 H45A 120.5 . . ?
N41 C46 C45 122.7(3) . . ?
N41 C46 H46A 118.7 . . ?
C45 C46 H46A 118.7 . . ?
F15 P1 F14 89.68(12) . . ?
F15 P1 F13 90.17(10) . . ?
F14 P1 F13 89.95(10) . . ?
F15 P1 F16 90.28(11) . . ?
F14 P1 F16 179.84(12) . . ?
F13 P1 F16 90.20(10) . . ?
F15 P1 F12 179.89(13) . . ?
F14 P1 F12 90.29(12) . . ?
F13 P1 F12 89.94(10) . . ?
F16 P1 F12 89.75(11) . . ?
F15 P1 F11 90.26(10) . . ?
F14 P1 F11 89.85(10) . . ?
F13 P1 F11 179.53(12) . . ?
F16 P1 F11 90.00(10) . . ?
F12 P1 F11 89.63(9) . . ?
F26' P2 F23' 90.4(13) . . ?
F26' P2 F24' 172.3(9) . . ?
F23' P2 F24' 92.9(13) . . ?
F25 P2 F26 94.6(3) . . ?
F26' P2 F22 86.6(6) . . ?
F23' P2 F22 77.1(11) . . ?
F25 P2 F22 92.21(18) . . ?
F24' P2 F22 87.4(6) . . ?
F26 P2 F22 92.48(15) . . ?
F25 P2 F24 90.8(2) . . ?
F26 P2 F24 173.6(2) . . ?
F22 P2 F24 90.83(13) . . ?
F26' P2 F21 93.0(6) . . ?
F23' P2 F21 100.5(11) . . ?
F25 P2 F21 89.59(18) . . ?
F24' P2 F21 93.2(6) . . ?
F26 P2 F21 89.02(15) . . ?
F22 P2 F21 177.55(15) . . ?
F24 P2 F21 87.49(13) . . ?
F25 P2 F23 178.04(18) . . ?
F26 P2 F23 86.3(2) . . ?
F22 P2 F23 89.46(13) . . ?
F24 P2 F23 88.20(19) . . ?
F21 P2 F23 88.71(14) . . ?
F26' P2 F25' 88.5(11) . . ?
F23' P2 F25' 153.5(15) . . ?
F25 P2 F25' 55.3(9) . . ?
F24' P2 F25' 85.5(11) . . ?
F22 P2 F25' 76.3(9) . . ?
F24 P2 F25' 142.4(10) . . ?
F21 P2 F25' 106.1(9) . . ?
F23 P2 F25' 126.2(10) . . ?
N51 C51 C52 174(2) . . ?

loop_
_geom_bond_atom_site_label_1
_geom_bond_atom_site_label_2
_geom_bond_distance
_geom_bond_site_symmetry_2
_geom_bond_publ_flag
Ru1 N3 2.0509(19) . ?
Ru1 N11 2.053(2) . ?
Ru1 N31 2.054(2) . ?
Ru1 N41 2.058(2) . ?
Ru1 N21 2.066(2) . ?
Ru1 N1' 2.075(2) . ?
S1 C4 1.721(2) 5_756 ?
S1 C2 1.736(2) . ?
C2 N3 1.333(3) . ?
C2 C2' 1.451(3) . ?
N3 C4 1.370(3) . ?
C4 C4 1.374(4) 5_756 ?
C4 S1 1.721(2) 5_756 ?
N1' C6' 1.346(3) . ?
N1' C2' 1.367(3) . ?
C2' C3' 1.384(3) . ?
C3' C4' 1.378(3) . ?
C3' H3'A 0.9500 . ?
C4' C5' 1.383(3) . ?
C4' H4'A 0.9500 . ?
C5' C6' 1.373(3) . ?
C5' H5'A 0.9500 . ?
C6' H6'A 0.9500 . ?
N11 C16 1.351(3) . ?
N11 C12 1.361(3) . ?
C12 C13 1.385(3) . ?
C12 C22 1.477(3) . ?
C13 C14 1.381(4) . ?
C13 H13A 0.9500 . ?
C14 C15 1.371(4) . ?
C14 H14A 0.9500 . ?
C15 C16 1.384(3) . ?
C15 H15A 0.9500 . ?
C16 H16A 0.9500 . ?
N21 C26 1.349(3) . ?
N21 C22 1.364(3) . ?
C22 C23 1.387(4) . ?
C23 C24 1.373(4) . ?
C23 H23A 0.9500 . ?
C24 C25 1.379(4) . ?
C24 H24A 0.9500 . ?
C25 C26 1.370(4) . ?
C25 H25A 0.9500 . ?
C26 H26A 0.9500 . ?
N31 C36 1.347(3) . ?
N31 C32 1.363(3) . ?
C32 C33 1.385(4) . ?
C32 C42 1.473(4) . ?
C33 C34 1.372(5) . ?
C33 H33A 0.9500 . ?
C34 C35 1.375(5) . ?
C34 H34A 0.9500 . ?
C35 C36 1.384(4) . ?
C35 H35A 0.9500 . ?
C36 H36A 0.9500 . ?
N41 C46 1.341(3) . ?
N41 C42 1.369(3) . ?
C42 C43 1.388(4) . ?
C43 C44 1.370(4) . ?
C43 H43A 0.9500 . ?
C44 C45 1.379(4) . ?
C44 H44A 0.9500 . ?
C45 C46 1.377(4) . ?
C45 H45A 0.9500 . ?
C46 H46A 0.9500 . ?
P1 F15 1.5851(19) . ?
P1 F14 1.592(2) . ?
P1 F13 1.5935(17) . ?
P1 F16 1.5944(19) . ?
P1 F12 1.5960(19) . ?
P1 F11 1.5988(16) . ?
P2 F26' 1.419(14) . ?
P2 F23' 1.42(3) . ?
P2 F25 1.538(3) . ?
P2 F24' 1.554(16) . ?
P2 F26 1.570(3) . ?
P2 F22 1.585(2) . ?
P2 F24 1.585(2) . ?
P2 F21 1.601(2) . ?
P2 F23 1.605(3) . ?
P2 F25' 1.69(2) . ?
N51 C51 1.112(16) . ?
C51 C52 1.494(18) . ?
C52 H52A 0.9800 . ?
C52 H52B 0.9800 . ?
C52 H52C 0.9800 . ?
N51' C51' 1.115(10) . ?
